data_7222686
loop_
_publ_author_name
'Diemert, K.'
'Hahn, T.'
'Kuchen, W.'
'Mootz, D.'
'Poll, W.'
'Tommes, P.'

_publ_section_title
;
 Kristallstruktur von (C O)5 Cr P H2 C O O H und ab initio Berechnung des
 hypothetischen freien Liganden (H2 P C O O H)2 - ein Vergleich
;
_journal_name_full
;
Zeitschrift fuer Naturforschung, Teil B. Anorganische Chemie, Organische 
Chemie (42,1987-)
;
_journal_page_first 209
_journal_page_last 212
_journal_volume 50
_journal_year 1995
_chemical_formula_sum 'C6 H3 Cr O7 P'
_chemical_name_systematic '(C O)5 Cr P H2 C O O H'
_space_group_IT_number 14
_symmetry_space_group_name_Hall '-P 2ybc'
_symmetry_space_group_name_H-M 'P 1 21/c 1'
_cell_angle_alpha 90
_cell_angle_beta 96.77
_cell_angle_gamma 90
_cell_formula_units_Z 4
_cell_length_a 13.382
_cell_length_b 6.226
_cell_length_c 11.615
_cell_volume 960.972
_citation_journal_id_ASTM ZNBSEN
_cod_data_source_file Diemert_ZNBSEN_1995_1714.cif
_cod_data_source_block C6H3Cr1O7P1
_cod_original_cell_volume 960.9716
_cod_original_formula_sum 'C6 H3 Cr1 O7 P1'
_cod_database_code 7222686

loop_
_symmetry_equiv_pos_as_xyz
x,y,z
-x,y+1/2,-z+1/2
-x,-y,-z
x,-y-1/2,z-1/2

loop_
_atom_site_label
_atom_site_type_symbol
_atom_site_fract_x
_atom_site_fract_y
_atom_site_fract_z
_atom_site_occupancy
_atom_site_U_iso_or_equiv
O2 O-2 0.20482 0.9692 0.26504 1 0.0
Cr1 Cr 0.20695 0.55833 0.40837 1 0.0
H2 H-1 0.419 0.5403 0.3145 1 0.0
H3 H+1 0.4669 -0.0321 0.4039 0.5 0.0
O6 O-2 0.43815 0.0346 0.35993 1 0.0
C1 C+2 0.10305 0.6753 0.48457 1 0.0
C3 C+2 0.10747 0.4379 0.2928 1 0.0
H1 H-1 0.337 0.3332 0.2265 1 0.0
O7 O-2 0.4455 0.2488 0.51638 1 0.0
H4 H+1 0.477 0.1648 0.5466 0.5 0.0
O1 O-2 0.04152 0.7472 0.53387 1 0.0
O5 O-2 0.35232 0.7533 0.60057 1 0.0
C6 C+2 0.41878 0.2075 0.4107 1 0.0
P1 P+3 0.34392 0.41929 0.32543 1 0.0
C5 C+2 0.29906 0.678 0.52661 1 0.0
C2 C+2 0.20756 0.8137 0.31778 1 0.0
C4 C+2 0.20077 0.3008 0.49544 1 0.0
O4 O-2 0.19731 0.1455 0.54711 1 0.0
O3 O-2 0.04588 0.3686 0.22773 1 0.0
